data_7056255
loop_
_publ_author_name
'Cheng, Meiling'
'Wang, Qinghua'
'Bao, Jinting'
'Wu, Yujuan'
'Sun, Lin'
'Yang, Bingxin'
'Liu, Qi'

_publ_section_title
;
 Synthesis and structural diversity of d10 metal coordination polymers
 constructed from new semi-rigid bis(3-methyl-1H-pyrazole-4-carboxylic
 acid)alkane ligands
;
_journal_name_full 'New J. Chem.'
_journal_paper_doi 10.1039/C7NJ00835J
_journal_year 2017
_chemical_formula_moiety 'C11 H12 Cd N4 O5, C2 H6 O, 2(H2 O)'
_chemical_formula_sum 'C13 H22 Cd N4 O8'
_chemical_formula_weight 474.75
_chemical_name_systematic
; 
 ? 
;
_space_group_IT_number 14
_symmetry_cell_setting monoclinic
_symmetry_space_group_name_Hall '-P 2ybc'
_symmetry_space_group_name_H-M 'P 1 21/c 1'
_atom_sites_solution_hydrogens geom
_atom_sites_solution_primary direct
_atom_sites_solution_secondary difmap
_audit_creation_method SHELXL-97
_audit_update_record
;
2017-02-24 deposited with the CCDC.
2017-05-10 downloaded from the CCDC.
;
_cell_angle_alpha 90.00
_cell_angle_beta 98.115(2)
_cell_angle_gamma 90.00
_cell_formula_units_Z 4
_cell_length_a 12.8322(12)
_cell_length_b 10.9479(10)
_cell_length_c 12.9910(12)
_cell_measurement_reflns_used 3529
_cell_measurement_temperature 296(2)
_cell_measurement_theta_max 26.00
_cell_measurement_theta_min 1.60
_cell_volume 1806.8(3)
_computing_cell_refinement 'Bruker APEX II'
_computing_data_collection 'Bruker APEX II'
_computing_data_reduction 'Bruker SAINT'
_computing_molecular_graphics 'Bruker SHELXTL'
_computing_publication_material 'Bruker SHELXTL'
_computing_structure_refinement 'SHELXL-97 (Sheldrick, 1997)'
_computing_structure_solution 'SHELXS-97 (Sheldrick, 1990)'
_diffrn_ambient_temperature 296(2)
_diffrn_measured_fraction_theta_full 0.995
_diffrn_measured_fraction_theta_max 0.995
_diffrn_measurement_device_type 'CCD area detector'
_diffrn_measurement_method 'phi and omega scans'
_diffrn_radiation_monochromator graphite
_diffrn_radiation_source 'fine-focus sealed tube'
_diffrn_radiation_type MoK\a
_diffrn_radiation_wavelength 0.71073
_diffrn_reflns_av_R_equivalents 0.0172
_diffrn_reflns_av_sigmaI/netI 0.0191
_diffrn_reflns_limit_h_max 14
_diffrn_reflns_limit_h_min -15
_diffrn_reflns_limit_k_max 12
_diffrn_reflns_limit_k_min -13
_diffrn_reflns_limit_l_max 14
_diffrn_reflns_limit_l_min -16
_diffrn_reflns_number 10581
_diffrn_reflns_theta_full 26.00
_diffrn_reflns_theta_max 26.00
_diffrn_reflns_theta_min 1.60
_exptl_absorpt_coefficient_mu 1.258
_exptl_absorpt_correction_T_max 0.8338
_exptl_absorpt_correction_T_min 0.7041
_exptl_absorpt_correction_type multi-scan
_exptl_absorpt_process_details SADABS
_exptl_crystal_colour colorless
_exptl_crystal_density_diffrn 1.745
_exptl_crystal_density_method 'not measured'
_exptl_crystal_description block
_exptl_crystal_F_000 960
_exptl_crystal_size_max 0.30
_exptl_crystal_size_mid 0.20
_exptl_crystal_size_min 0.15
_refine_diff_density_max 0.392
_refine_diff_density_min -0.335
_refine_diff_density_rms 0.057
_refine_ls_extinction_method none
_refine_ls_goodness_of_fit_ref 1.040
_refine_ls_hydrogen_treatment constr
_refine_ls_matrix_type full
_refine_ls_number_parameters 238
_refine_ls_number_reflns 3529
_refine_ls_number_restraints 0
_refine_ls_restrained_S_all 1.040
_refine_ls_R_factor_all 0.0223
_refine_ls_R_factor_gt 0.0201
_refine_ls_shift/su_max 0.009
_refine_ls_shift/su_mean 0.000
_refine_ls_structure_factor_coef Fsqd
_refine_ls_weighting_details 'calc w=1/[\s^2^(Fo^2^)+(0.0271P)^2^+1.1725P] where P=(Fo^2^+2Fc^2^)/3'
_refine_ls_weighting_scheme calc
_refine_ls_wR_factor_gt 0.0528
_refine_ls_wR_factor_ref 0.0540
_reflns_number_gt 3281
_reflns_number_total 3529
_reflns_threshold_expression >2sigma(I)
_cod_data_source_file c7nj00835j2.cif
_cod_data_source_block t
_cod_depositor_comments
;
The following automatic conversions were performed:

'_exptl_absorpt_correction_type' value 'MULTI-SCAN' changed to
'multi-scan' according to
/home/data/users/saulius/crontab/automatic-downloads/rss-feeds/RSC/lib/dictionaries/cif_core.dic
dictionary named 'cif_core.dic' version 2.4.2 from 2011-04-26.

Automatic conversion script
Id: cif_fix_values 4973 2017-02-22 13:04:09Z antanas 
;
_cod_original_sg_symbol_H-M 'P 21/c'
_cod_database_code 7056255

loop_
_symmetry_equiv_pos_as_xyz
'x, y, z'
'-x, y+1/2, -z+1/2'
'-x, -y, -z'
'x, -y-1/2, z-1/2'

loop_
_atom_site_label
_atom_site_type_symbol
_atom_site_fract_x
_atom_site_fract_y
_atom_site_fract_z
_atom_site_U_iso_or_equiv
_atom_site_adp_type
_atom_site_occupancy
_atom_site_symmetry_multiplicity
_atom_site_calc_flag
_atom_site_refinement_flags
Cd1 Cd 0.248831(10) 0.699166(12) 0.803213(11) 0.02498(6) Uani 1 1 d .
O1 O 0.62163(11) 0.32463(14) 0.60906(12) 0.0339(3) Uani 1 1 d .
O2 O 0.63889(11) 0.33886(14) 0.77945(11) 0.0324(3) Uani 1 1 d .
O3 O -0.12671(13) 0.35861(16) 0.74609(15) 0.0472(4) Uani 1 1 d .
O4 O -0.10340(13) 0.26122(16) 0.60432(13) 0.0462(4) Uani 1 1 d .
O5 O 0.26770(14) 0.55740(15) 0.93496(13) 0.0473(4) Uani 1 1 d .
H5X H 0.2201 0.5551 0.9710 0.057 Uiso 1 1 d R
H5Y H 0.2713 0.4850 0.9191 0.057 Uiso 1 1 d R
O6 O 0.50989(13) 0.24366(17) 0.91987(13) 0.0468(4) Uani 1 1 d .
H6X H 0.5520 0.2771 0.8820 0.056 Uiso 1 1 d R
H6Y H 0.5439 0.2207 0.9761 0.056 Uiso 1 1 d R
O7 O 0.8954(2) 0.4521(3) 0.9482(2) 0.1063(10) Uani 1 1 d .
H7X H 0.9057 0.4475 0.8874 0.159 Uiso 1 1 d R
H7Y H 0.9275 0.3960 0.9802 0.159 Uiso 1 1 d R
O8 O 0.30596(16) 0.31071(17) 0.90165(17) 0.0575(5) Uani 1 1 d .
H8X H 0.3750 0.2949 0.9130 0.069 Uiso 1 1 d R
N1 N 0.36582(12) 0.56285(14) 0.72321(12) 0.0250(3) Uani 1 1 d .
N2 N 0.33934(12) 0.51573(14) 0.62609(12) 0.0249(3) Uani 1 1 d .
N3 N 0.15120(12) 0.51211(15) 0.61322(13) 0.0270(3) Uani 1 1 d .
N4 N 0.12712(13) 0.57839(16) 0.69574(14) 0.0310(4) Uani 1 1 d .
C1 C 0.51564(18) 0.5520(2) 0.86268(17) 0.0388(5) Uani 1 1 d .
H1A H 0.4650 0.5741 0.9072 0.058 Uiso 1 1 calc R
H1B H 0.5608 0.6204 0.8552 0.058 Uiso 1 1 calc R
H1C H 0.5571 0.4845 0.8926 0.058 Uiso 1 1 calc R
C2 C 0.45969(14) 0.51620(17) 0.75856(15) 0.0249(4) Uani 1 1 d .
C3 C 0.49390(14) 0.43901(17) 0.68265(15) 0.0248(4) Uani 1 1 d .
C4 C 0.59060(14) 0.36394(17) 0.69136(15) 0.0251(4) Uani 1 1 d .
C5 C 0.41490(15) 0.44268(17) 0.59929(15) 0.0266(4) Uani 1 1 d .
H5 H 0.4141 0.4022 0.5363 0.032 Uiso 1 1 calc R
C6 C 0.24074(14) 0.55161(19) 0.56479(16) 0.0292(4) Uani 1 1 d .
H6A H 0.2362 0.5160 0.4959 0.035 Uiso 1 1 calc R
H6B H 0.2389 0.6398 0.5572 0.035 Uiso 1 1 calc R
C7 C 0.0973(2) 0.3251(2) 0.5085(2) 0.0431(5) Uani 1 1 d .
H7A H 0.1705 0.3058 0.5100 0.065 Uiso 1 1 calc R
H7B H 0.0701 0.3588 0.4418 0.065 Uiso 1 1 calc R
H7C H 0.0591 0.2523 0.5202 0.065 Uiso 1 1 calc R
C8 C 0.08534(15) 0.41594(18) 0.59120(15) 0.0276(4) Uani 1 1 d .
C9 C 0.01427(15) 0.42179(18) 0.66188(16) 0.0283(4) Uani 1 1 d .
C10 C -0.07706(15) 0.34138(19) 0.67082(17) 0.0315(4) Uani 1 1 d .
C11 C 0.04500(15) 0.52306(19) 0.72493(17) 0.0315(4) Uani 1 1 d .
H11 H 0.0116 0.5480 0.7804 0.038 Uiso 1 1 calc R
C12 C 0.2611(3) 0.2774(3) 0.8006(3) 0.0780(11) Uani 1 1 d .
H12A H 0.3014 0.3157 0.7516 0.094 Uiso 1 1 calc R
H12B H 0.1903 0.3105 0.7877 0.094 Uiso 1 1 calc R
C13 C 0.2555(3) 0.1474(4) 0.7790(3) 0.0857(11) Uani 1 1 d .
H13A H 0.2150 0.1081 0.8262 0.129 Uiso 1 1 calc R
H13B H 0.3253 0.1139 0.7876 0.129 Uiso 1 1 calc R
H13C H 0.2225 0.1343 0.7088 0.129 Uiso 1 1 calc R

loop_
_atom_site_aniso_label
_atom_site_aniso_U_11
_atom_site_aniso_U_22
_atom_site_aniso_U_33
_atom_site_aniso_U_23
_atom_site_aniso_U_13
_atom_site_aniso_U_12
Cd1 0.01749(9) 0.02239(9) 0.03571(10) -0.00281(5) 0.00604(6) -0.00087(5)
O1 0.0279(8) 0.0396(8) 0.0349(8) -0.0060(6) 0.0067(6) 0.0097(6)
O2 0.0283(7) 0.0351(8) 0.0343(8) 0.0037(6) 0.0064(6) 0.0088(6)
O3 0.0360(9) 0.0446(9) 0.0659(11) -0.0070(8) 0.0240(8) -0.0128(7)
O4 0.0419(9) 0.0467(9) 0.0501(10) -0.0070(8) 0.0065(8) -0.0209(8)
O5 0.0510(10) 0.0439(9) 0.0509(10) 0.0120(8) 0.0208(8) 0.0112(8)
O6 0.0424(9) 0.0602(11) 0.0389(9) 0.0094(8) 0.0093(7) 0.0066(8)
O7 0.0867(18) 0.176(3) 0.0636(15) -0.0260(17) 0.0374(13) -0.0236(19)
O8 0.0471(11) 0.0552(11) 0.0705(14) 0.0030(9) 0.0092(10) 0.0071(8)
N1 0.0213(8) 0.0245(8) 0.0298(8) -0.0008(6) 0.0063(6) 0.0018(6)
N2 0.0191(8) 0.0270(8) 0.0288(8) 0.0013(6) 0.0044(6) 0.0009(6)
N3 0.0190(7) 0.0313(8) 0.0309(9) 0.0004(7) 0.0048(6) -0.0016(7)
N4 0.0216(8) 0.0330(9) 0.0396(10) -0.0060(7) 0.0081(7) -0.0040(7)
C1 0.0340(11) 0.0442(12) 0.0371(12) -0.0099(10) 0.0014(9) 0.0082(10)
C2 0.0208(9) 0.0227(9) 0.0318(10) 0.0007(7) 0.0059(7) 0.0021(7)
C3 0.0219(9) 0.0231(9) 0.0305(10) 0.0006(7) 0.0073(7) 0.0012(7)
C4 0.0203(9) 0.0206(9) 0.0353(10) -0.0006(7) 0.0068(8) -0.0007(7)
C5 0.0226(9) 0.0276(9) 0.0309(10) -0.0012(8) 0.0088(7) 0.0010(8)
C6 0.0191(9) 0.0373(11) 0.0314(10) 0.0075(8) 0.0050(7) 0.0000(8)
C7 0.0416(13) 0.0453(13) 0.0432(13) -0.0109(10) 0.0086(10) -0.0043(10)
C8 0.0205(9) 0.0297(10) 0.0311(10) 0.0016(8) -0.0015(7) -0.0004(8)
C9 0.0213(9) 0.0275(9) 0.0357(11) 0.0021(8) 0.0023(8) -0.0017(8)
C10 0.0207(9) 0.0286(10) 0.0444(12) 0.0078(9) 0.0017(8) -0.0010(8)
C11 0.0207(9) 0.0368(11) 0.0381(11) -0.0052(9) 0.0077(8) -0.0038(8)
C12 0.086(3) 0.0586(19) 0.079(2) 0.0246(16) -0.024(2) -0.0067(17)
C13 0.104(3) 0.073(2) 0.085(3) -0.013(2) 0.029(2) -0.004(2)

loop_
_atom_type_symbol
_atom_type_description
_atom_type_scat_dispersion_real
_atom_type_scat_dispersion_imag
_atom_type_scat_source
C C 0.0033 0.0016 'International Tables Vol C Tables 4.2.6.8 and 6.1.1.4'
H H 0.0000 0.0000 'International Tables Vol C Tables 4.2.6.8 and 6.1.1.4'
N N 0.0061 0.0033 'International Tables Vol C Tables 4.2.6.8 and 6.1.1.4'
O O 0.0106 0.0060 'International Tables Vol C Tables 4.2.6.8 and 6.1.1.4'
Cd Cd -0.8075 1.2024 'International Tables Vol C Tables 4.2.6.8 and 6.1.1.4'

loop_
_geom_angle_atom_site_label_1
_geom_angle_atom_site_label_2
_geom_angle_atom_site_label_3
_geom_angle
_geom_angle_site_symmetry_1
_geom_angle_site_symmetry_3
O5 Cd1 O1 92.35(6) . 2_656
O5 Cd1 N4 93.09(7) . .
O1 Cd1 N4 172.84(6) 2_656 .
O5 Cd1 O3 133.96(6) . 2_556
O1 Cd1 O3 95.56(6) 2_656 2_556
N4 Cd1 O3 83.99(6) . 2_556
O5 Cd1 N1 84.15(6) . .
O1 Cd1 N1 97.43(5) 2_656 .
N4 Cd1 N1 78.51(6) . .
O3 Cd1 N1 138.99(6) 2_556 .
O5 Cd1 O2 137.84(6) . 2_656
O1 Cd1 O2 54.73(5) 2_656 2_656
N4 Cd1 O2 118.25(6) . 2_656
O3 Cd1 O2 80.17(5) 2_556 2_656
N1 Cd1 O2 76.16(5) . 2_656
O5 Cd1 O4 80.20(6) . 2_556
O1 Cd1 O4 97.87(6) 2_656 2_556
N4 Cd1 O4 87.65(6) . 2_556
O3 Cd1 O4 53.80(6) 2_556 2_556
N1 Cd1 O4 158.49(6) . 2_556
O2 Cd1 O4 125.21(5) 2_656 2_556
O5 Cd1 C4 115.28(6) . 2_656
O1 Cd1 C4 27.56(6) 2_656 2_656
N4 Cd1 C4 145.34(6) . 2_656
O3 Cd1 C4 89.32(6) 2_556 2_656
N1 Cd1 C4 84.73(5) . 2_656
O2 Cd1 C4 27.28(5) 2_656 2_656
O4 Cd1 C4 115.31(6) 2_556 2_656
O5 Cd1 C10 106.99(6) . 2_556
O1 Cd1 C10 97.75(6) 2_656 2_556
N4 Cd1 C10 85.11(6) . 2_556
O3 Cd1 C10 26.99(6) 2_556 2_556
N1 Cd1 C10 160.73(6) . 2_556
O2 Cd1 C10 103.34(6) 2_656 2_556
O4 Cd1 C10 26.82(6) 2_556 2_556
C4 Cd1 C10 103.71(6) 2_656 2_556
C4 O1 Cd1 94.31(12) . 2_646
C4 O2 Cd1 88.97(11) . 2_646
C10 O3 Cd1 93.89(13) . 2_546
C10 O4 Cd1 90.36(13) . 2_546
Cd1 O5 H5X 115.9 . .
Cd1 O5 H5Y 118.0 . .
H5X O5 H5Y 100.7 . .
H6X O6 H6Y 109.6 . .
H7X O7 H7Y 107.7 . .
C12 O8 H8X 111.7 . .
C2 N1 N2 105.67(15) . .
C2 N1 Cd1 131.86(13) . .
N2 N1 Cd1 122.44(11) . .
C5 N2 N1 111.83(15) . .
C5 N2 C6 128.74(17) . .
N1 N2 C6 119.37(15) . .
C8 N3 N4 112.03(15) . .
C8 N3 C6 130.41(17) . .
N4 N3 C6 117.56(16) . .
C11 N4 N3 105.10(16) . .
C11 N4 Cd1 125.42(14) . .
N3 N4 Cd1 124.08(12) . .
C2 C1 H1A 109.5 . .
C2 C1 H1B 109.5 . .
H1A C1 H1B 109.5 . .
C2 C1 H1C 109.5 . .
H1A C1 H1C 109.5 . .
H1B C1 H1C 109.5 . .
N1 C2 C3 110.12(17) . .
N1 C2 C1 120.60(17) . .
C3 C2 C1 129.21(17) . .
C5 C3 C2 105.34(16) . .
C5 C3 C4 126.40(17) . .
C2 C3 C4 128.17(18) . .
O2 C4 O1 121.50(17) . .
O2 C4 C3 119.54(17) . .
O1 C4 C3 118.95(18) . .
O2 C4 Cd1 63.75(10) . 2_646
O1 C4 Cd1 58.13(10) . 2_646
C3 C4 Cd1 171.99(13) . 2_646
N2 C5 C3 107.03(17) . .
N2 C5 H5 126.5 . .
C3 C5 H5 126.5 . .
N2 C6 N3 111.33(16) . .
N2 C6 H6A 109.4 . .
N3 C6 H6A 109.4 . .
N2 C6 H6B 109.4 . .
N3 C6 H6B 109.4 . .
H6A C6 H6B 108.0 . .
C8 C7 H7A 109.5 . .
C8 C7 H7B 109.5 . .
H7A C7 H7B 109.5 . .
C8 C7 H7C 109.5 . .
H7A C7 H7C 109.5 . .
H7B C7 H7C 109.5 . .
N3 C8 C9 105.89(17) . .
N3 C8 C7 123.15(18) . .
C9 C8 C7 130.92(19) . .
C8 C9 C11 105.48(17) . .
C8 C9 C10 128.79(19) . .
C11 C9 C10 125.73(19) . .
O4 C10 O3 121.95(19) . .
O4 C10 C9 120.29(19) . .
O3 C10 C9 117.8(2) . .
O4 C10 Cd1 62.83(11) . 2_546
O3 C10 Cd1 59.13(11) . 2_546
C9 C10 Cd1 176.87(16) . 2_546
N4 C11 C9 111.48(18) . .
N4 C11 H11 124.3 . .
C9 C11 H11 124.3 . .
O8 C12 C13 116.0(3) . .
O8 C12 H12A 108.3 . .
C13 C12 H12A 108.3 . .
O8 C12 H12B 108.3 . .
C13 C12 H12B 108.3 . .
H12A C12 H12B 107.4 . .
C12 C13 H13A 109.5 . .
C12 C13 H13B 109.5 . .
H13A C13 H13B 109.5 . .
C12 C13 H13C 109.5 . .
H13A C13 H13C 109.5 . .
H13B C13 H13C 109.5 . .

loop_
_geom_bond_atom_site_label_1
_geom_bond_atom_site_label_2
_geom_bond_distance
_geom_bond_site_symmetry_2
Cd1 O5 2.2977(16) .
Cd1 O1 2.3267(15) 2_656
Cd1 N4 2.3497(17) .
Cd1 O3 2.3727(16) 2_556
Cd1 N1 2.4498(15) .
Cd1 O2 2.4505(14) 2_656
Cd1 O4 2.4536(16) 2_556
Cd1 C4 2.7319(19) 2_656
Cd1 C10 2.758(2) 2_556
O1 C4 1.268(2) .
O1 Cd1 2.3267(15) 2_646
O2 C4 1.253(2) .
O2 Cd1 2.4505(14) 2_646
O3 C10 1.254(3) .
O3 Cd1 2.3727(16) 2_546
O4 C10 1.244(3) .
O4 Cd1 2.4536(16) 2_546
O5 H5X 0.8203 .
O5 H5Y 0.8223 .
O6 H6X 0.8619 .
O6 H6Y 0.8351 .
O7 H7X 0.8200 .
O7 H7Y 0.8200 .
O8 C12 1.406(4) .
O8 H8X 0.8942 .
N1 C2 1.329(2) .
N1 N2 1.361(2) .
N2 C5 1.340(2) .
N2 C6 1.451(2) .
N3 C8 1.355(2) .
N3 N4 1.366(2) .
N3 C6 1.452(2) .
N4 C11 1.317(3) .
C1 C2 1.491(3) .
C1 H1A 0.9600 .
C1 H1B 0.9600 .
C1 H1C 0.9600 .
C2 C3 1.415(3) .
C3 C5 1.376(3) .
C3 C4 1.479(3) .
C4 Cd1 2.7319(18) 2_646
C5 H5 0.9300 .
C6 H6A 0.9700 .
C6 H6B 0.9700 .
C7 C8 1.488(3) .
C7 H7A 0.9600 .
C7 H7B 0.9600 .
C7 H7C 0.9600 .
C8 C9 1.384(3) .
C9 C11 1.402(3) .
C9 C10 1.483(3) .
C10 Cd1 2.758(2) 2_546
C11 H11 0.9300 .
C12 C13 1.450(5) .
C12 H12A 0.9700 .
C12 H12B 0.9700 .
C13 H13A 0.9600 .
C13 H13B 0.9600 .
C13 H13C 0.9600 .

loop_
_geom_hbond_atom_site_label_D
_geom_hbond_atom_site_label_H
_geom_hbond_atom_site_label_A
_geom_hbond_distance_DH
_geom_hbond_distance_HA
_geom_hbond_distance_DA
_geom_hbond_angle_DHA
_geom_hbond_site_symmetry_A
O5 H5X O7 0.82 1.94 2.755(3) 178.0 3_667
O5 H5Y O8 0.82 1.98 2.790(3) 168.5 .
O6 H6X O2 0.86 1.97 2.830(2) 171.9 .
O6 H6Y O1 0.84 1.93 2.768(2) 177.3 4_566
O7 H7X O3 0.82 2.07 2.795(3) 147.5 1_655
O7 H7Y O4 0.82 2.43 3.092(4) 138.5 4_666
O8 H8X O6 0.89 1.81 2.696(3) 170.6 .
C1 H1C O2 0.96 2.50 3.098(3) 120.5 .
C7 H7C O4 0.96 2.49 3.095(3) 121.0 .
